data_1526517
loop_
_publ_author_name
'Kahlenberg, V.'

_publ_section_title
;
 The crystal structures of the strontium gallates Sr10 Ga6 O19 and Sr3 Ga2
 O6
;
_journal_name_full 'Journal of Solid State Chemistry'
_journal_page_first 421
_journal_page_last 429
_journal_volume 160
_journal_year 2001
_chemical_formula_sum 'Ga2 O6 Sr3'
_chemical_name_systematic 'Sr3 (Ga2 O6)'
_space_group_IT_number 205
_symmetry_space_group_name_Hall '-P 2ac 2ab 3'
_symmetry_space_group_name_H-M 'P a -3'
_cell_angle_alpha 90
_cell_angle_beta 90
_cell_angle_gamma 90
_cell_formula_units_Z 24
_cell_length_a 16.1049
_cell_length_b 16.1049
_cell_length_c 16.1049
_cell_volume 4177.093
_citation_journal_id_ASTM JSSCBI
_cod_data_source_file Kahlenberg_JSSCBI_2001_1651.cif
_cod_data_source_block Ga2O6Sr3
_cod_database_code 1526517

loop_
_symmetry_equiv_pos_as_xyz
x,y,z
-x+1/2,-y,z+1/2
x+1/2,-y+1/2,-z
-x,y+1/2,-z+1/2
z,x,y
-z+1/2,-x,y+1/2
z+1/2,-x+1/2,-y
-z,x+1/2,-y+1/2
y,z,x
y+1/2,-z+1/2,-x
-y,z+1/2,-x+1/2
-y+1/2,-z,x+1/2
-x,-y,-z
x-1/2,y,-z-1/2
-x-1/2,y-1/2,z
x,-y-1/2,z-1/2
-z,-x,-y
z-1/2,x,-y-1/2
-z-1/2,x-1/2,y
z,-x-1/2,y-1/2
-y,-z,-x
-y-1/2,z-1/2,x
y,-z-1/2,x-1/2
y-1/2,z,-x-1/2

loop_
_atom_site_label
_atom_site_type_symbol
_atom_site_fract_x
_atom_site_fract_y
_atom_site_fract_z
_atom_site_occupancy
_atom_site_U_iso_or_equiv
Sr1 Sr+2 0 0 0 1 0.0
Sr3 Sr+2 0.255 0.255 0.255 1 0.0
O1 O-2 0.2673 0.125 0.0013 1 0.0
O5 O-2 0.3484 -0.0301 -0.021 1 0.0
Sr5 Sr+2 0.1353 0.3743 0.1308 1 0.0
O3 O-2 0.268 0.279 0.103 1 0.0
Sr4 Sr+2 0.3781 0.3781 0.3781 1 0.0
Ga1 Ga+3 0.2523 0.0136 0.0178 1 0.0
O6 O-2 0.1515 -0.0167 -0.0201 1 0.0
O4 O-2 0.2337 0.4036 0.282 1 0.0
O2 O-2 0.4878 0.128 0.2448 1 0.0
Sr2 Sr+2 0.5 0.5 0.5 1 0.0
Sr6 Sr+2 0.3779 0.3861 0.1252 1 0.0
Ga2 Ga+3 0.2415 0.236 0.0039 1 0.0
